data_7702727
loop_
_publ_author_name
'Bigoli, Francesco'
'Curreli, Simona'
'Deplano, Paola'
'Leoni, Laura'
'Mercuri, Maria Laura'
'Pellinghelli, Maria Angela'
'Serpe, Angela'
'Trogu, Emanuele F.'

_publ_section_title
;
 Nickel dithiolene complexes as a source of a new family of S,S-dinegative
 chiral ligands R4btimdt =
 5,5&#x2032;-bis(1,3-dialkyl-4-imidazolidine-2-thione-4-thiolate)
;
_journal_issue 9
_journal_name_full 'Journal of the Chemical Society, Dalton Transactions'
_journal_page_first 1985
_journal_paper_doi 10.1039/b108471b
_journal_year 2002
_chemical_formula_moiety '[Ni(QP)(Bu4btimdt)]'
_chemical_formula_sum 'C76 H78 N4 Ni P4 S4'
_chemical_formula_weight 1358.25
_space_group_IT_number 29
_space_group_name_Hall 'P 2c -2ac'
_space_group_name_H-M_alt 'P c a 21'
_symmetry_cell_setting orthorhombic
_symmetry_space_group_name_H-M 'P c a 21'
_atom_sites_solution_hydrogens geom
_atom_sites_solution_primary direct
_atom_sites_solution_secondary difmap
_audit_creation_method SHELXL-97
_cell_angle_alpha 90.00
_cell_angle_beta 90.00
_cell_angle_gamma 90.00
_cell_formula_units_Z 4
_cell_length_a 16.689(5)
_cell_length_b 23.461(5)
_cell_length_c 18.253(5)
_cell_measurement_reflns_used 30
_cell_measurement_temperature 293(2)
_cell_measurement_theta_max 38
_cell_measurement_theta_min 19
_cell_volume 7147(3)
_computing_cell_refinement 'local programs'
_computing_data_collection 'Siemens AED local upgrade'
_computing_data_reduction 'local programs'
_computing_molecular_graphics ZORTEP
_computing_structure_refinement 'SHELXL-97 (Sheldrick, 1997)'
_computing_structure_solution 'SHELXS-97 (Sheldrick, 1990)'
_diffrn_ambient_temperature 293(2)
_diffrn_measured_fraction_theta_full 0.999
_diffrn_measured_fraction_theta_max 0.999
_diffrn_measurement_device_type 'Siemens AED diffractometer'
_diffrn_measurement_method \q/2\q
_diffrn_radiation_monochromator graphite
_diffrn_radiation_source 'fine-focus sealed tube'
_diffrn_radiation_type CuK\a
_diffrn_radiation_wavelength 1.54184
_diffrn_reflns_av_R_equivalents 0.0000
_diffrn_reflns_av_sigmaI/netI 0.0507
_diffrn_reflns_limit_h_max 18
_diffrn_reflns_limit_h_min -20
_diffrn_reflns_limit_k_max 28
_diffrn_reflns_limit_k_min -11
_diffrn_reflns_limit_l_max 22
_diffrn_reflns_limit_l_min -18
_diffrn_reflns_number 7015
_diffrn_reflns_theta_full 70.02
_diffrn_reflns_theta_max 70.02
_diffrn_reflns_theta_min 3.25
_diffrn_standards_decay_% none'
_diffrn_standards_interval_count 100
_diffrn_standards_number 1
_exptl_absorpt_coefficient_mu 2.672
_exptl_absorpt_correction_type none
_exptl_crystal_colour blue
_exptl_crystal_density_diffrn 1.262
_exptl_crystal_density_method 'not measured'
_exptl_crystal_description 'truncated pyramid'
_exptl_crystal_F_000 2856
_exptl_crystal_size_max 0.52
_exptl_crystal_size_mid 0.29
_exptl_crystal_size_min 0.25
_refine_diff_density_max 0.654
_refine_diff_density_min -0.502
_refine_diff_density_rms 0.074
_refine_ls_abs_structure_details 'Flack H D (1983), Acta Cryst. A39, 876-881'
_refine_ls_abs_structure_Flack -0.05(3)
_refine_ls_extinction_coef 0.00033(7)
_refine_ls_extinction_expression Fc^*^=kFc[1+0.001xFc^2^\l^3^/sin(2\q)]^-1/4^
_refine_ls_extinction_method SHELXL
_refine_ls_goodness_of_fit_ref 0.857
_refine_ls_hydrogen_treatment mixed
_refine_ls_matrix_type full
_refine_ls_number_parameters 622
_refine_ls_number_reflns 7015
_refine_ls_number_restraints 21
_refine_ls_restrained_S_all 0.863
_refine_ls_R_factor_all 0.1062
_refine_ls_R_factor_gt 0.0666
_refine_ls_shift/su_max 1.549
_refine_ls_shift/su_mean 0.051
_refine_ls_structure_factor_coef Fsqd
_refine_ls_weighting_details 'calc w=1/[\s^2^(Fo^2^)+(0.1457P)^2^+0.0000P] where P=(Fo^2^+2Fc^2^)/3'
_refine_ls_weighting_scheme calc
_refine_ls_wR_factor_gt 0.1712
_refine_ls_wR_factor_ref 0.1925
_reflns_number_gt 3513
_reflns_number_total 7015
_reflns_threshold_expression >2sigma(I)
_cod_data_source_file b108471b.txt
_cod_data_source_block Compound2
_cod_depositor_comments
;
The following automatic conversions were performed:

data name '_atom_site_symetry_multiplicity' was replaced with
'_atom_site_symmetry_multiplicity' as specified in the replacement
file
'/home/saulius/struct/COD-crude-data/automatic-downloads/DataCite-retrospective/RSC/depositions/lib/lists/replacement-tags.lst'.

Automatic conversion script
Id: cif_correct_tags 6909 2019-04-08 15:41:33Z antanas 
;
_cod_original_sg_symbol_H-M Pca21
_cod_database_code 7702727

loop_
_symmetry_equiv_pos_as_xyz
'x, y, z'
'-x, -y, z+1/2'
'-x+1/2, y, z+1/2'
'x+1/2, -y, z'

loop_
_atom_site_label
_atom_site_type_symbol
_atom_site_fract_x
_atom_site_fract_y
_atom_site_fract_z
_atom_site_U_iso_or_equiv
_atom_site_adp_type
_atom_site_occupancy
_atom_site_symmetry_multiplicity
_atom_site_calc_flag
_atom_site_refinement_flags
Ni Ni 0.54487(7) 0.22878(5) 0.30468(8) 0.0590(3) Uani 1 1 d .
P1 P 0.48004(12) 0.22571(9) 0.19691(13) 0.0679(5) Uani 1 1 d .
P2 P 0.63964(11) 0.27314(8) 0.24464(11) 0.0572(4) Uani 1 1 d .
P3 P 0.63869(13) 0.16758(8) 0.33571(13) 0.0645(5) Uani 1 1 d .
P4 P 0.73296(13) 0.34685(9) 0.38037(13) 0.0680(5) Uani 1 1 d .
S11 S 0.4228(3) 0.13997(16) 0.64759(19) 0.1245(12) Uani 1 1 d .
S21 S 0.44857(15) 0.16824(10) 0.34882(15) 0.0801(6) Uani 1 1 d .
S12 S 0.22645(16) 0.40579(13) 0.3862(2) 0.1111(10) Uani 1 1 d .
S22 S 0.52560(12) 0.30749(8) 0.38174(14) 0.0692(5) Uani 1 1 d .
N11 N 0.3864(4) 0.2202(3) 0.5465(5) 0.076(2) Uani 1 1 d .
N21 N 0.4390(5) 0.1435(3) 0.4980(5) 0.086(2) Uani 1 1 d .
N12 N 0.2964(4) 0.3069(3) 0.4320(5) 0.083(2) Uani 1 1 d .
N22 N 0.3802(4) 0.3649(3) 0.3791(4) 0.0718(18) Uani 1 1 d .
C11 C 0.4142(6) 0.1681(4) 0.5629(6) 0.086(3) Uani 1 1 d .
C21 C 0.4230(6) 0.1830(4) 0.4402(5) 0.077(2) Uani 1 1 d .
C31 C 0.3905(5) 0.2287(4) 0.4692(5) 0.069(2) Uani 1 1 d .
C12 C 0.3024(6) 0.3592(4) 0.3997(6) 0.083(3) Uani 1 1 d .
C22 C 0.4241(5) 0.3161(4) 0.3988(5) 0.071(2) Uani 1 1 d .
C32 C 0.3716(5) 0.2813(4) 0.4348(5) 0.068(2) Uani 1 1 d .
C1A C 0.4159(4) 0.2857(3) 0.1731(4) 0.076(2) Uani 1 1 d G
C2A C 0.3554(4) 0.2997(3) 0.2223(3) 0.098(3) Uani 1 1 d G
H2A H 0.3486 0.2783 0.2648 0.117 Uiso 1 1 calc R
C3A C 0.3051(4) 0.3456(4) 0.2081(5) 0.120(4) Uani 1 1 d G
H3A H 0.2646 0.3549 0.2410 0.144 Uiso 1 1 calc R
C4A C 0.3152(5) 0.3775(3) 0.1446(6) 0.126(5) Uani 1 1 d G
H4A H 0.2815 0.4082 0.1351 0.151 Uiso 1 1 calc R
C5A C 0.3757(6) 0.3636(3) 0.0954(4) 0.118(4) Uani 1 1 d G
H5A H 0.3824 0.3850 0.0529 0.142 Uiso 1 1 calc R
C6A C 0.4260(4) 0.3177(3) 0.1096(4) 0.096(3) Uani 1 1 d G
H6A H 0.4664 0.3084 0.0767 0.116 Uiso 1 1 calc R
C1B C 0.4211(4) 0.1636(3) 0.1725(5) 0.088(3) Uani 1 1 d G
C2B C 0.4576(4) 0.1104(4) 0.1766(5) 0.116(4) Uani 1 1 d G
H2B H 0.5106 0.1074 0.1919 0.139 Uiso 1 1 calc R
C3B C 0.4149(7) 0.0617(3) 0.1578(7) 0.162(7) Uani 1 1 d G
H3B H 0.4393 0.0261 0.1606 0.194 Uiso 1 1 calc R
C4B C 0.3357(7) 0.0662(4) 0.1349(8) 0.205(11) Uani 1 1 d G
H4B H 0.3071 0.0336 0.1224 0.246 Uiso 1 1 calc R
C5B C 0.2992(4) 0.1193(5) 0.1309(9) 0.29(2) Uani 1 1 d G
H5B H 0.2462 0.1223 0.1155 0.353 Uiso 1 1 calc R
C6B C 0.3419(5) 0.1681(4) 0.1496(7) 0.169(8) Uani 1 1 d G
H6B H 0.3175 0.2036 0.1469 0.203 Uiso 1 1 calc R
C1C C 0.5576(3) 0.2275(3) 0.1280(3) 0.071(2) Uani 1 1 d G
C2C C 0.6285(3) 0.2549(2) 0.1471(2) 0.066(2) Uani 1 1 d G
C3C C 0.6899(3) 0.2602(3) 0.0961(3) 0.080(2) Uani 1 1 d G
H3C H 0.7373 0.2785 0.1089 0.096 Uiso 1 1 calc R
C4C C 0.6804(4) 0.2382(3) 0.0259(3) 0.088(3) Uani 1 1 d G
H4C H 0.7215 0.2417 -0.0082 0.105 Uiso 1 1 calc R
C5C C 0.6096(4) 0.2108(3) 0.0068(2) 0.093(3) Uani 1 1 d G
H5C H 0.6032 0.1961 -0.0402 0.111 Uiso 1 1 calc R
C6C C 0.5482(3) 0.2055(3) 0.0578(3) 0.090(3) Uani 1 1 d G
H6C H 0.5008 0.1872 0.0450 0.107 Uiso 1 1 calc R
C1D C 0.7378(2) 0.2441(2) 0.2664(3) 0.0638(19) Uani 1 1 d G
C2D C 0.7383(3) 0.1939(2) 0.3069(3) 0.0615(17) Uani 1 1 d G
C3D C 0.8104(3) 0.1663(2) 0.3212(3) 0.084(3) Uani 1 1 d G
H3D H 0.8107 0.1327 0.3482 0.101 Uiso 1 1 calc R
C4D C 0.8818(3) 0.1889(3) 0.2950(4) 0.090(3) Uani 1 1 d G
H4D H 0.9300 0.1704 0.3045 0.108 Uiso 1 1 calc R
C5D C 0.8813(2) 0.2390(3) 0.2545(3) 0.085(3) Uani 1 1 d G
H5D H 0.9291 0.2541 0.2370 0.103 Uiso 1 1 calc R
C6D C 0.8093(3) 0.2667(2) 0.2402(3) 0.071(2) Uani 1 1 d G
H6D H 0.8089 0.3002 0.2132 0.085 Uiso 1 1 calc R
C1E C 0.6361(5) 0.1001(2) 0.2867(4) 0.088(3) Uani 1 1 d G
C2E C 0.6687(5) 0.0968(3) 0.2167(5) 0.124(5) Uani 1 1 d G
H2E H 0.6951 0.1281 0.1969 0.149 Uiso 1 1 calc R
C3E C 0.6619(6) 0.0468(4) 0.1765(5) 0.177(8) Uani 1 1 d G
H3E H 0.6837 0.0446 0.1297 0.213 Uiso 1 1 calc R
C4E C 0.6224(7) 0.0000(3) 0.2061(7) 0.189(9) Uani 1 1 d G
H4E H 0.6178 -0.0335 0.1792 0.227 Uiso 1 1 calc R
C5E C 0.5898(6) 0.0033(3) 0.2761(7) 0.178(8) Uani 1 1 d G
H5E H 0.5634 -0.0280 0.2959 0.214 Uiso 1 1 calc R
C6E C 0.5966(5) 0.0533(3) 0.3163(5) 0.123(5) Uani 1 1 d G
H6E H 0.5748 0.0555 0.3631 0.148 Uiso 1 1 calc R
C1F C 0.6510(4) 0.1513(3) 0.4321(3) 0.078(2) Uani 1 1 d G
C2F C 0.6196(4) 0.1890(3) 0.4834(4) 0.081(3) Uani 1 1 d G
H2F H 0.5947 0.2224 0.4679 0.097 Uiso 1 1 calc R
C3F C 0.6253(5) 0.1769(4) 0.5577(3) 0.112(4) Uani 1 1 d G
H3F H 0.6043 0.2021 0.5920 0.134 Uiso 1 1 calc R
C4F C 0.6625(6) 0.1270(5) 0.5808(3) 0.147(6) Uani 1 1 d G
H4F H 0.6663 0.1188 0.6306 0.176 Uiso 1 1 calc R
C5F C 0.6939(6) 0.0893(4) 0.5296(5) 0.176(8) Uani 1 1 d G
H5F H 0.7188 0.0559 0.5451 0.211 Uiso 1 1 calc R
C6F C 0.6882(5) 0.1014(3) 0.4553(4) 0.133(5) Uani 1 1 d G
H6F H 0.7092 0.0762 0.4210 0.160 Uiso 1 1 calc R
C1G C 0.6453(3) 0.35153(15) 0.2473(3) 0.0597(17) Uani 1 1 d G
C2G C 0.6784(3) 0.3830(2) 0.3043(3) 0.0628(18) Uani 1 1 d G
C3G C 0.6720(4) 0.44209(19) 0.3044(3) 0.078(2) Uani 1 1 d G
H3G H 0.6941 0.4632 0.3425 0.094 Uiso 1 1 calc R
C4G C 0.6327(4) 0.46968(15) 0.2474(4) 0.096(3) Uani 1 1 d G
H4G H 0.6284 0.5092 0.2474 0.115 Uiso 1 1 calc R
C5G C 0.5996(4) 0.4382(2) 0.1904(3) 0.094(3) Uani 1 1 d G
H5G H 0.5733 0.4567 0.1523 0.112 Uiso 1 1 calc R
C6G C 0.6060(4) 0.3791(2) 0.1904(3) 0.080(2) Uani 1 1 d G
H6G H 0.5839 0.3581 0.1522 0.095 Uiso 1 1 calc R
C1H C 0.7165(4) 0.3910(2) 0.4625(3) 0.072(2) Uani 1 1 d G
C2H C 0.6671(4) 0.3683(2) 0.5164(4) 0.081(2) Uani 1 1 d G
H2H H 0.6407 0.3340 0.5082 0.097 Uiso 1 1 calc R
C3H C 0.6572(4) 0.3969(3) 0.5824(3) 0.095(3) Uani 1 1 d G
H3H H 0.6241 0.3817 0.6185 0.114 Uiso 1 1 calc R
C4H C 0.6966(5) 0.4482(3) 0.5946(3) 0.106(4) Uani 1 1 d G
H4H H 0.6900 0.4674 0.6388 0.128 Uiso 1 1 calc R
C5H C 0.7460(5) 0.4709(3) 0.5407(4) 0.113(4) Uani 1 1 d G
H5H H 0.7724 0.5053 0.5488 0.135 Uiso 1 1 calc R
C6H C 0.7560(4) 0.4423(3) 0.4746(3) 0.100(3) Uani 1 1 d G
H6H H 0.7891 0.4575 0.4386 0.120 Uiso 1 1 calc R
C1I C 0.8371(3) 0.3669(3) 0.3574(3) 0.069(2) Uani 1 1 d G
C2I C 0.8952(4) 0.3450(3) 0.4041(3) 0.094(3) Uani 1 1 d G
H2I H 0.8801 0.3242 0.4452 0.113 Uiso 1 1 calc R
C3I C 0.9759(3) 0.3540(4) 0.3893(5) 0.116(4) Uani 1 1 d G
H3I H 1.0148 0.3393 0.4205 0.139 Uiso 1 1 calc R
C4I C 0.9985(3) 0.3850(4) 0.3277(5) 0.118(4) Uani 1 1 d G
H4I H 1.0525 0.3911 0.3178 0.142 Uiso 1 1 calc R
C5I C 0.9404(4) 0.4070(3) 0.2810(4) 0.102(3) Uani 1 1 d G
H5I H 0.9555 0.4277 0.2399 0.123 Uiso 1 1 calc R
C6I C 0.8597(4) 0.3979(3) 0.2958(3) 0.084(3) Uani 1 1 d G
H6I H 0.8208 0.4126 0.2646 0.100 Uiso 1 1 calc R
C41 C 0.3563(6) 0.2597(4) 0.5995(7) 0.095(3) Uiso 1 1 d D
H41A H 0.3176 0.2401 0.6302 0.114 Uiso 1 1 calc R
H41B H 0.3280 0.2898 0.5739 0.114 Uiso 1 1 calc R
C51 C 0.4191(10) 0.2867(6) 0.6488(9) 0.159(6) Uiso 1 1 d D
H51A H 0.3930 0.3040 0.6908 0.191 Uiso 1 1 calc R
H51B H 0.4552 0.2575 0.6666 0.191 Uiso 1 1 calc R
C61 C 0.4642(9) 0.3295(6) 0.6099(12) 0.168(7) Uiso 1 1 d D
H61A H 0.4722 0.3175 0.5596 0.201 Uiso 1 1 calc R
H61B H 0.5163 0.3341 0.6326 0.201 Uiso 1 1 calc R
C71 C 0.4181(13) 0.3879(7) 0.6113(14) 0.200(8) Uiso 1 1 d D
H71A H 0.3819 0.3896 0.5705 0.299 Uiso 1 1 calc R
H71B H 0.4559 0.4186 0.6081 0.299 Uiso 1 1 calc R
H71C H 0.3884 0.3910 0.6562 0.299 Uiso 1 1 calc R
C81 C 0.4651(7) 0.0855(5) 0.4915(7) 0.102(3) Uiso 1 1 d D
H81A H 0.4960 0.0751 0.5345 0.123 Uiso 1 1 calc R
H81B H 0.4996 0.0817 0.4490 0.123 Uiso 1 1 calc R
C91 C 0.3947(10) 0.0457(7) 0.4839(11) 0.162(6) Uiso 1 1 d D
H91A H 0.3491 0.0665 0.4647 0.195 Uiso 1 1 calc R
H91B H 0.3801 0.0310 0.5318 0.195 Uiso 1 1 calc R
C101 C 0.415(3) -0.0050(14) 0.432(3) 0.66(6) Uiso 1 1 d D
H10A H 0.3993 -0.0410 0.4541 0.790 Uiso 1 1 calc R
H10B H 0.4712 -0.0060 0.4206 0.790 Uiso 1 1 calc R
C111 C 0.363(5) 0.007(3) 0.361(2) 0.74(7) Uiso 1 1 d D
H11A H 0.3099 0.0176 0.3753 1.103 Uiso 1 1 calc R
H11B H 0.3618 -0.0264 0.3314 1.103 Uiso 1 1 calc R
H11C H 0.3874 0.0379 0.3343 1.103 Uiso 1 1 calc R
C42 C 0.2229(6) 0.2800(4) 0.4493(7) 0.098(3) Uiso 1 1 d D
H42A H 0.1816 0.3084 0.4576 0.118 Uiso 1 1 calc R
H42B H 0.2287 0.2573 0.4934 0.118 Uiso 1 1 calc R
C52 C 0.1996(10) 0.2412(7) 0.3835(10) 0.163(6) Uiso 1 1 d D
H52A H 0.1850 0.2644 0.3416 0.196 Uiso 1 1 calc R
H52B H 0.2445 0.2173 0.3699 0.196 Uiso 1 1 calc R
C62 C 0.1279(14) 0.2040(10) 0.4071(15) 0.251(13) Uiso 1 1 d D
H62A H 0.0796 0.2267 0.4108 0.301 Uiso 1 1 calc R
H62B H 0.1383 0.1862 0.4541 0.301 Uiso 1 1 calc R
C72 C 0.1191(18) 0.1580(11) 0.3460(18) 0.322(18) Uiso 1 1 d D
H72A H 0.0686 0.1628 0.3216 0.482 Uiso 1 1 calc R
H72B H 0.1216 0.1207 0.3675 0.482 Uiso 1 1 calc R
H72C H 0.1618 0.1623 0.3111 0.482 Uiso 1 1 calc R
C82 C 0.4115(7) 0.4143(4) 0.3418(6) 0.091(3) Uiso 1 1 d D
H82A H 0.3733 0.4271 0.3054 0.109 Uiso 1 1 calc R
H82B H 0.4608 0.4043 0.3168 0.109 Uiso 1 1 calc R
C92 C 0.4280(11) 0.4627(7) 0.3965(10) 0.184(7) Uiso 1 1 d D
H92A H 0.4324 0.4982 0.3697 0.220 Uiso 1 1 calc R
H92B H 0.3827 0.4659 0.4295 0.220 Uiso 1 1 calc R
C102 C 0.4990(11) 0.4546(7) 0.4386(10) 0.180(7) Uiso 1 1 d D
H10C H 0.5447 0.4499 0.4063 0.216 Uiso 1 1 calc R
H10D H 0.4941 0.4206 0.4685 0.216 Uiso 1 1 calc R
C112 C 0.5120(9) 0.5109(6) 0.4912(8) 0.146(5) Uiso 1 1 d D
H11D H 0.5433 0.5388 0.4655 0.219 Uiso 1 1 calc R
H11E H 0.5394 0.4998 0.5352 0.219 Uiso 1 1 calc R
H11F H 0.4608 0.5268 0.5035 0.219 Uiso 1 1 calc R

loop_
_atom_site_aniso_label
_atom_site_aniso_U_11
_atom_site_aniso_U_22
_atom_site_aniso_U_33
_atom_site_aniso_U_23
_atom_site_aniso_U_13
_atom_site_aniso_U_12
Ni 0.0593(7) 0.0547(6) 0.0630(7) 0.0034(6) 0.0019(6) -0.0036(5)
P1 0.0636(11) 0.0733(13) 0.0668(13) -0.0036(11) -0.0051(10) -0.0099(10)
P2 0.0576(10) 0.0559(9) 0.0579(10) 0.0035(9) 0.0000(9) -0.0028(9)
P3 0.0684(12) 0.0540(10) 0.0711(12) 0.0049(10) 0.0051(10) 0.0020(9)
P4 0.0794(13) 0.0650(11) 0.0597(11) 0.0005(10) 0.0007(11) -0.0072(10)
S11 0.154(3) 0.120(2) 0.100(2) 0.0430(19) 0.015(2) -0.001(2)
S21 0.0814(14) 0.0663(12) 0.0926(16) 0.0005(12) 0.0178(12) -0.0167(11)
S12 0.0937(18) 0.1050(18) 0.135(2) -0.003(2) -0.0074(19) 0.0372(15)
S22 0.0660(11) 0.0622(11) 0.0793(13) -0.0068(11) 0.0100(11) -0.0053(9)
N11 0.070(4) 0.073(4) 0.086(5) 0.011(4) 0.015(4) 0.000(4)
N21 0.096(6) 0.061(4) 0.101(6) 0.028(4) 0.020(5) 0.003(4)
N12 0.066(4) 0.088(5) 0.095(6) 0.011(5) 0.014(4) 0.006(4)
N22 0.076(4) 0.060(4) 0.080(5) 0.012(4) -0.002(4) 0.007(3)
C11 0.087(7) 0.085(6) 0.085(7) 0.025(6) 0.004(5) 0.002(5)
C21 0.081(6) 0.077(6) 0.072(6) 0.010(5) 0.012(5) 0.000(5)
C31 0.058(4) 0.065(5) 0.086(6) 0.002(5) 0.009(4) -0.005(4)
C12 0.079(6) 0.083(6) 0.089(7) -0.007(5) -0.013(5) 0.009(5)
C22 0.066(5) 0.070(5) 0.076(6) -0.001(4) 0.014(4) 0.011(4)
C32 0.057(5) 0.072(5) 0.074(5) 0.012(4) 0.012(4) 0.010(4)
C1A 0.075(5) 0.083(6) 0.070(5) -0.014(5) -0.018(5) 0.007(5)
C2A 0.105(8) 0.100(7) 0.088(7) -0.006(6) -0.014(6) 0.033(6)
C3A 0.094(8) 0.150(12) 0.116(10) -0.023(9) -0.022(7) 0.030(8)
C4A 0.127(11) 0.122(10) 0.130(12) 0.004(9) -0.027(10) 0.036(9)
C5A 0.124(10) 0.118(9) 0.113(10) 0.037(8) -0.034(9) 0.001(8)
C6A 0.108(8) 0.085(7) 0.097(8) 0.012(6) -0.002(7) -0.008(6)
C1B 0.074(6) 0.102(8) 0.088(7) -0.018(6) 0.004(5) -0.027(5)
C2B 0.125(10) 0.086(7) 0.135(11) -0.029(7) -0.007(8) -0.020(7)
C3B 0.181(16) 0.113(11) 0.191(18) -0.038(12) 0.020(14) -0.026(11)
C4B 0.107(11) 0.150(14) 0.36(3) -0.090(19) -0.004(15) -0.060(11)
C5B 0.090(10) 0.203(19) 0.59(6) -0.17(3) -0.064(19) -0.038(12)
C6B 0.070(7) 0.147(12) 0.29(2) -0.095(14) -0.036(11) -0.006(7)
C1C 0.084(6) 0.068(5) 0.063(5) -0.004(4) -0.007(4) -0.014(4)
C2C 0.074(5) 0.064(4) 0.059(5) -0.009(4) 0.008(4) -0.007(4)
C3C 0.066(5) 0.096(6) 0.078(6) 0.007(5) -0.003(5) 0.002(5)
C4C 0.082(6) 0.116(8) 0.065(5) 0.006(5) 0.005(5) 0.013(6)
C5C 0.116(9) 0.102(7) 0.061(5) -0.004(5) 0.003(6) 0.001(6)
C6C 0.089(7) 0.098(7) 0.081(6) -0.016(6) -0.002(6) -0.023(6)
C1D 0.058(4) 0.067(4) 0.066(5) -0.010(4) -0.005(4) -0.003(4)
C2D 0.065(4) 0.061(4) 0.058(4) -0.009(4) 0.010(4) 0.003(3)
C3D 0.070(5) 0.090(6) 0.092(7) 0.016(5) -0.008(5) 0.009(5)
C4D 0.059(5) 0.124(8) 0.087(7) 0.004(6) 0.004(5) 0.019(5)
C5D 0.068(5) 0.116(8) 0.073(6) -0.011(6) -0.002(4) 0.002(5)
C6D 0.060(4) 0.088(6) 0.066(5) -0.008(5) -0.001(4) -0.011(4)
C1E 0.093(6) 0.054(4) 0.118(9) -0.010(5) 0.022(6) 0.005(4)
C2E 0.124(9) 0.084(7) 0.164(13) -0.046(8) 0.044(9) -0.026(7)
C3E 0.174(14) 0.118(10) 0.24(2) -0.113(13) 0.064(15) -0.035(10)
C4E 0.188(15) 0.095(9) 0.28(3) -0.078(13) 0.074(17) -0.054(10)
C5E 0.187(15) 0.092(9) 0.26(2) -0.041(12) 0.079(16) -0.053(10)
C6E 0.130(9) 0.048(4) 0.191(14) -0.003(7) 0.034(10) -0.010(5)
C1F 0.077(6) 0.088(6) 0.070(5) 0.020(5) 0.002(5) 0.011(5)
C2F 0.075(6) 0.088(6) 0.079(6) 0.012(5) -0.005(5) 0.000(5)
C3F 0.114(9) 0.154(11) 0.068(6) 0.006(7) -0.001(6) -0.010(8)
C4F 0.121(11) 0.217(17) 0.102(10) 0.079(11) -0.002(8) 0.003(11)
C5F 0.164(14) 0.24(2) 0.128(13) 0.104(14) 0.013(11) 0.074(14)
C6F 0.176(13) 0.124(10) 0.101(9) 0.052(8) 0.029(9) 0.068(9)
C1G 0.057(4) 0.058(4) 0.064(4) 0.011(4) 0.004(4) -0.004(3)
C2G 0.070(5) 0.055(4) 0.064(4) 0.004(4) 0.004(4) -0.010(3)
C3G 0.102(6) 0.063(5) 0.070(5) -0.002(5) 0.005(5) -0.007(4)
C4G 0.129(9) 0.056(5) 0.103(8) 0.020(6) 0.016(7) 0.001(5)
C5G 0.115(8) 0.073(6) 0.094(7) 0.019(6) -0.016(6) 0.005(6)
C6G 0.090(6) 0.070(5) 0.078(6) 0.014(5) -0.011(5) 0.000(5)
C1H 0.080(6) 0.074(5) 0.062(5) 0.000(4) -0.001(4) -0.003(4)
C2H 0.086(6) 0.076(5) 0.080(6) 0.012(5) -0.002(5) -0.001(5)
C3H 0.111(8) 0.116(8) 0.058(5) 0.012(6) 0.011(5) 0.010(7)
C4H 0.131(9) 0.123(9) 0.065(6) -0.008(6) -0.012(7) 0.015(8)
C5H 0.161(10) 0.094(7) 0.083(7) -0.015(6) 0.012(8) -0.031(8)
C6H 0.140(9) 0.088(6) 0.071(6) -0.006(5) 0.013(6) -0.022(7)
C1I 0.066(5) 0.069(5) 0.072(5) -0.004(4) -0.001(4) -0.009(4)
C2I 0.082(6) 0.092(7) 0.109(8) 0.006(6) -0.020(6) -0.007(5)
C3I 0.088(7) 0.128(9) 0.131(11) 0.000(10) -0.018(7) 0.003(7)
C4I 0.104(9) 0.128(10) 0.123(11) -0.012(8) 0.006(8) -0.024(8)
C5I 0.081(7) 0.124(9) 0.101(8) 0.003(7) 0.012(6) -0.020(6)
C6I 0.090(6) 0.084(6) 0.077(6) -0.005(5) 0.003(5) -0.026(5)

loop_
_atom_type_symbol
_atom_type_description
_atom_type_scat_dispersion_real
_atom_type_scat_dispersion_imag
_atom_type_scat_source
C C 0.0181 0.0091 'International Tables Vol C Tables 4.2.6.8 and 6.1.1.4'
H H 0.0000 0.0000 'International Tables Vol C Tables 4.2.6.8 and 6.1.1.4'
N N 0.0311 0.0180 'International Tables Vol C Tables 4.2.6.8 and 6.1.1.4'
P P 0.2955 0.4335 'International Tables Vol C Tables 4.2.6.8 and 6.1.1.4'
S S 0.3331 0.5567 'International Tables Vol C Tables 4.2.6.8 and 6.1.1.4'
Ni Ni -3.0029 0.5091 'International Tables Vol C Tables 4.2.6.8 and 6.1.1.4'

loop_
_geom_angle_atom_site_label_1
_geom_angle_atom_site_label_2
_geom_angle_atom_site_label_3
_geom_angle
P2 Ni P3 85.70(9)
P2 Ni P1 85.68(9)
P3 Ni P1 123.21(10)
P2 Ni S21 168.03(10)
P3 Ni S21 90.24(10)
P1 Ni S21 87.15(10)
P2 Ni S22 91.43(8)
P3 Ni S22 117.24(10)
P1 Ni S22 119.00(10)
S21 Ni S22 100.43(9)
C1C P1 C1B 103.7(3)
C1C P1 C1A 103.7(3)
C1B P1 C1A 104.1(4)
C1C P1 Ni 105.3(2)
C1B P1 Ni 120.1(3)
C1A P1 Ni 117.9(2)
C1D P2 C2C 102.4(3)
C1D P2 C1G 108.8(3)
C2C P2 C1G 105.3(3)
C1D P2 Ni 111.31(19)
C2C P2 Ni 107.49(19)
C1G P2 Ni 119.9(2)
C1F P3 C1E 107.3(3)
C1F P3 C2D 104.1(3)
C1E P3 C2D 99.9(3)
C1F P3 Ni 117.9(2)
C1E P3 Ni 115.1(3)
C2D P3 Ni 110.43(19)
C1H P4 C1I 100.4(3)
C1H P4 C2G 106.1(3)
C1I P4 C2G 100.0(3)
C21 S21 Ni 112.4(3)
C22 S22 Ni 109.5(3)
C11 N11 C31 109.4(8)
C11 N11 C41 124.0(9)
C31 N11 C41 126.6(8)
C11 N21 C21 107.8(7)
C11 N21 C81 124.0(9)
C21 N21 C81 127.7(10)
C12 N12 C32 109.6(7)
C12 N12 C42 124.2(8)
C32 N12 C42 125.5(8)
C12 N22 C22 110.3(7)
C12 N22 C82 123.8(8)
C22 N22 C82 125.9(8)
N11 C11 N21 107.0(8)
N11 C11 S11 126.2(9)
N21 C11 S11 126.7(8)
C31 C21 N21 108.0(9)
C31 C21 S21 130.2(8)
N21 C21 S21 121.8(7)
C21 C31 C32 128.5(9)
C21 C31 N11 107.8(8)
C32 C31 N11 123.2(8)
N22 C12 N12 106.2(8)
N22 C12 S12 127.7(8)
N12 C12 S12 126.0(8)
C32 C22 N22 105.9(7)
C32 C22 S22 130.1(7)
N22 C22 S22 123.9(6)
C22 C32 N12 107.7(7)
C22 C32 C31 126.1(7)
N12 C32 C31 126.2(7)
C2A C1A C6A 120.0
C2A C1A P1 117.0(4)
C6A C1A P1 123.0(4)
C3A C2A C1A 120.0
C3A C2A H2A 120.0
C1A C2A H2A 120.0
C2A C3A C4A 120.0
C2A C3A H3A 120.0
C4A C3A H3A 120.0
C5A C4A C3A 120.0
C5A C4A H4A 120.0
C3A C4A H4A 120.0
C4A C5A C6A 120.0
C4A C5A H5A 120.0
C6A C5A H5A 120.0
C5A C6A C1A 120.0
C5A C6A H6A 120.0
C1A C6A H6A 120.0
C2B C1B C6B 120.0
C2B C1B P1 118.1(5)
C6B C1B P1 121.9(5)
C1B C2B C3B 120.0
C1B C2B H2B 120.0
C3B C2B H2B 120.0
C4B C3B C2B 120.0
C4B C3B H3B 120.0
C2B C3B H3B 120.0
C5B C4B C3B 120.0
C5B C4B H4B 120.0
C3B C4B H4B 120.0
C4B C5B C6B 120.0
C4B C5B H5B 120.0
C6B C5B H5B 120.0
C5B C6B C1B 120.0
C5B C6B H6B 120.0
C1B C6B H6B 120.0
C2C C1C C6C 120.0
C2C C1C P1 116.5(3)
C6C C1C P1 123.5(3)
C1C C2C C3C 120.0
C1C C2C P2 115.9(3)
C3C C2C P2 123.5(3)
C2C C3C C4C 120.0
C2C C3C H3C 120.0
C4C C3C H3C 120.0
C5C C4C C3C 120.0
C5C C4C H4C 120.0
C3C C4C H4C 120.0
C6C C5C C4C 120.0
C6C C5C H5C 120.0
C4C C5C H5C 120.0
C5C C6C C1C 120.0
C5C C6C H6C 120.0
C1C C6C H6C 120.0
C2D C1D C6D 120.0
C2D C1D P2 116.1(3)
C6D C1D P2 123.7(3)
C3D C2D C1D 120.0
C3D C2D P3 124.6(3)
C1D C2D P3 115.3(3)
C2D C3D C4D 120.0
C2D C3D H3D 120.0
C4D C3D H3D 120.0
C3D C4D C5D 120.0
C3D C4D H4D 120.0
C5D C4D H4D 120.0
C6D C5D C4D 120.0
C6D C5D H5D 120.0
C4D C5D H5D 120.0
C5D C6D C1D 120.0
C5D C6D H6D 120.0
C1D C6D H6D 120.0
C2E C1E C6E 120.0
C2E C1E P3 119.4(4)
C6E C1E P3 120.5(4)
C1E C2E C3E 120.0
C1E C2E H2E 120.0
C3E C2E H2E 120.0
C4E C3E C2E 120.0
C4E C3E H3E 120.0
C2E C3E H3E 120.0
C5E C4E C3E 120.0
C5E C4E H4E 120.0
C3E C4E H4E 120.0
C4E C5E C6E 120.0
C4E C5E H5E 120.0
C6E C5E H5E 120.0
C5E C6E C1E 120.0
C5E C6E H6E 120.0
C1E C6E H6E 120.0
C2F C1F C6F 120.0
C2F C1F P3 118.4(4)
C6F C1F P3 121.5(4)
C3F C2F C1F 120.0
C3F C2F H2F 120.0
C1F C2F H2F 120.0
C2F C3F C4F 120.0
C2F C3F H3F 120.0
C4F C3F H3F 120.0
C5F C4F C3F 120.0
C5F C4F H4F 120.0
C3F C4F H4F 120.0
C4F C5F C6F 120.0
C4F C5F H5F 120.0
C6F C5F H5F 120.0
C5F C6F C1F 120.0
C5F C6F H6F 120.0
C1F C6F H6F 120.0
C2G C1G C6G 120.0
C2G C1G P2 124.8(3)
C6G C1G P2 114.9(3)
C3G C2G C1G 120.0
C3G C2G P4 119.4(3)
C1G C2G P4 120.6(3)
C4G C3G C2G 120.0
C4G C3G H3G 120.0
C2G C3G H3G 120.0
C3G C4G C5G 120.0
C3G C4G H4G 120.0
C5G C4G H4G 120.0
C6G C5G C4G 120.0
C6G C5G H5G 120.0
C4G C5G H5G 120.0
C5G C6G C1G 120.0
C5G C6G H6G 120.0
C1G C6G H6G 120.0
C2H C1H C6H 120.0
C2H C1H P4 116.6(4)
C6H C1H P4 123.1(4)
C3H C2H C1H 120.0
C3H C2H H2H 120.0
C1H C2H H2H 120.0
C2H C3H C4H 120.0
C2H C3H H3H 120.0
C4H C3H H3H 120.0
C3H C4H C5H 120.0
C3H C4H H4H 120.0
C5H C4H H4H 120.0
C6H C5H C4H 120.0
C6H C5H H5H 120.0
C4H C5H H5H 120.0
C5H C6H C1H 120.0
C5H C6H H6H 120.0
C1H C6H H6H 120.0
C2I C1I C6I 120.0
C2I C1I P4 115.0(4)
C6I C1I P4 124.9(4)
C3I C2I C1I 120.0
C3I C2I H2I 120.0
C1I C2I H2I 120.0
C2I C3I C4I 120.0
C2I C3I H3I 120.0
C4I C3I H3I 120.0
C5I C4I C3I 120.0
C5I C4I H4I 120.0
C3I C4I H4I 120.0
C4I C5I C6I 120.0
C4I C5I H5I 120.0
C6I C5I H5I 120.0
C5I C6I C1I 120.0
C5I C6I H6I 120.0
C1I C6I H6I 120.0
N11 C41 C51 115.4(11)
N11 C41 H41A 108.4
C51 C41 H41A 108.5
N11 C41 H41B 108.5
C51 C41 H41B 108.3
H41A C41 H41B 107.5
C61 C51 C41 111.1(13)
C61 C51 H51A 109.3
C41 C51 H51A 109.5
C61 C51 H51B 109.5
C41 C51 H51B 109.3
H51A C51 H51B 108.0
C51 C61 C71 110.1(13)
C51 C61 H61A 109.6
C71 C61 H61A 109.7
C51 C61 H61B 109.7
C71 C61 H61B 109.5
H61A C61 H61B 108.2
C61 C71 H71A 109.9
C61 C71 H71B 110.2
H71A C71 H71B 108.9
C61 C71 H71C 110.1
H71A C71 H71C 108.9
H71B C71 H71C 108.8
N21 C81 C91 111.0(11)
N21 C81 H81A 109.5
C91 C81 H81A 109.6
N21 C81 H81B 109.3
C91 C81 H81B 109.3
H81A C81 H81B 108.0
C81 C91 C101 111.3(18)
C81 C91 H91A 109.3
C101 C91 H91A 109.1
C81 C91 H91B 109.1
C101 C91 H91B 110.1
H91A C91 H91B 107.9
C91 C101 C111 104.2(18)
C91 C101 H10A 110.1
C111 C101 H10A 110.2
C91 C101 H10B 111.5
C111 C101 H10B 111.8
H10A C101 H10B 109.0
C101 C111 H11A 125.7
C101 C111 H11B 127.8
H11A C111 H11B 88.0
C101 C111 H11C 127.8
H11A C111 H11C 87.4
H11B C111 H11C 86.6
N12 C42 C52 107.8(10)
N12 C42 H42A 110.1
C52 C42 H42A 110.2
N12 C42 H42B 110.2
C52 C42 H42B 110.1
H42A C42 H42B 108.5
C62 C52 C42 108.1(13)
C62 C52 H52A 110.1
C42 C52 H52A 110.0
C62 C52 H52B 110.1
C42 C52 H52B 110.1
H52A C52 H52B 108.4
C52 C62 C72 105.4(15)
C52 C62 H62A 110.7
C72 C62 H62A 110.4
C52 C62 H62B 110.7
C72 C62 H62B 110.8
H62A C62 H62B 108.8
C62 C72 H72A 109.8
C62 C72 H72B 109.4
H72A C72 H72B 109.4
C62 C72 H72C 109.5
H72A C72 H72C 109.4
H72B C72 H72C 109.4
N22 C82 C92 110.7(11)
N22 C82 H82A 109.4
C92 C82 H82A 109.6
N22 C82 H82B 109.5
C92 C82 H82B 109.6
H82A C82 H82B 108.0
C102 C92 C82 113.6(12)
C102 C92 H92A 108.9
C82 C92 H92A 108.6
C102 C92 H92B 108.8
C82 C92 H92B 109.0
H92A C92 H92B 107.7
C92 C102 C112 108.5(12)
C92 C102 H10C 110.0
C112 C102 H10C 109.9
C92 C102 H10D 110.0
C112 C102 H10D 110.2
H10C C102 H10D 108.3
C102 C112 H11D 109.7
C102 C112 H11E 109.3
H11D C112 H11E 109.5
C102 C112 H11F 109.5
H11D C112 H11F 109.5
H11E C112 H11F 109.5

loop_
_geom_bond_atom_site_label_1
_geom_bond_atom_site_label_2
_geom_bond_distance
Ni P2 2.188(2)
Ni P3 2.199(3)
Ni P1 2.246(3)
Ni S21 2.291(2)
Ni S22 2.344(3)
P1 C1C 1.806(5)
P1 C1B 1.813(6)
P1 C1A 1.822(6)
P2 C1D 1.819(4)
P2 C2C 1.840(5)
P2 C1G 1.842(4)
P3 C1F 1.813(6)
P3 C1E 1.819(5)
P3 C2D 1.850(5)
P4 C1H 1.842(5)
P4 C1I 1.849(5)
P4 C2G 1.864(5)
S11 C11 1.686(11)
S21 C21 1.757(10)
S12 C12 1.693(10)
S22 C22 1.734(9)
N11 C11 1.343(12)
N11 C31 1.425(12)
N11 C41 1.431(13)
N21 C11 1.381(14)
N21 C21 1.431(12)
N21 C81 1.434(13)
N12 C12 1.365(12)
N12 C32 1.392(10)
N12 C42 1.414(12)
N22 C12 1.358(12)
N22 C22 1.407(10)
N22 C82 1.442(12)
C21 C31 1.312(12)
C31 C32 1.421(12)
C22 C32 1.365(12)
C1A C2A 1.3900
C1A C6A 1.3900
C2A C3A 1.3900
C2A H2A 0.9300
C3A C4A 1.3900
C3A H3A 0.9300
C4A C5A 1.3900
C4A H4A 0.9300
C5A C6A 1.3900
C5A H5A 0.9300
C6A H6A 0.9300
C1B C2B 1.3900
C1B C6B 1.3900
C2B C3B 1.3900
C2B H2B 0.9300
C3B C4B 1.3900
C3B H3B 0.9300
C4B C5B 1.3900
C4B H4B 0.9300
C5B C6B 1.3900
C5B H5B 0.9300
C6B H6B 0.9300
C1C C2C 1.3900
C1C C6C 1.3900
C2C C3C 1.3900
C3C C4C 1.3900
C3C H3C 0.9300
C4C C5C 1.3900
C4C H4C 0.9300
C5C C6C 1.3900
C5C H5C 0.9300
C6C H6C 0.9300
C1D C2D 1.3900
C1D C6D 1.3900
C2D C3D 1.3900
C3D C4D 1.3900
C3D H3D 0.9300
C4D C5D 1.3900
C4D H4D 0.9300
C5D C6D 1.3900
C5D H5D 0.9300
C6D H6D 0.9300
C1E C2E 1.3900
C1E C6E 1.3900
C2E C3E 1.3900
C2E H2E 0.9300
C3E C4E 1.3900
C3E H3E 0.9300
C4E C5E 1.3900
C4E H4E 0.9300
C5E C6E 1.3900
C5E H5E 0.9300
C6E H6E 0.9300
C1F C2F 1.3900
C1F C6F 1.3900
C2F C3F 1.3900
C2F H2F 0.9300
C3F C4F 1.3900
C3F H3F 0.9300
C4F C5F 1.3900
C4F H4F 0.9300
C5F C6F 1.3900
C5F H5F 0.9300
C6F H6F 0.9300
C1G C2G 1.3900
C1G C6G 1.3900
C2G C3G 1.3900
C3G C4G 1.3900
C3G H3G 0.9300
C4G C5G 1.3900
C4G H4G 0.9300
C5G C6G 1.3900
C5G H5G 0.9300
C6G H6G 0.9300
C1H C2H 1.3900
C1H C6H 1.3900
C2H C3H 1.3900
C2H H2H 0.9300
C3H C4H 1.3900
C3H H3H 0.9300
C4H C5H 1.3900
C4H H4H 0.9300
C5H C6H 1.3900
C5H H5H 0.9300
C6H H6H 0.9300
C1I C2I 1.3900
C1I C6I 1.3900
C2I C3I 1.3900
C2I H2I 0.9300
C3I C4I 1.3900
C3I H3I 0.9300
C4I C5I 1.3900
C4I H4I 0.9300
C5I C6I 1.3900
C5I H5I 0.9300
C6I H6I 0.9300
C41 C51 1.519(14)
C41 H41A 0.9700
C41 H41B 0.9700
C51 C61 1.441(15)
C51 H51A 0.9700
C51 H51B 0.9700
C61 C71 1.570(15)
C61 H61A 0.9700
C61 H61B 0.9700
C71 H71A 0.9663
C71 H71B 0.9664
C71 H71C 0.9664
C81 C91 1.507(14)
C81 H81A 0.9700
C81 H81B 0.9700
C91 C101 1.56(2)
C91 H91A 0.9700
C91 H91B 0.9700
C101 C111 1.57(2)
C101 H10A 0.9700
C101 H10B 0.9700
C111 H11A 1.1293
C111 H11B 1.1527
C111 H11C 1.1520
C42 C52 1.556(14)
C42 H42A 0.9700
C42 H42B 0.9700
C52 C62 1.542(16)
C52 H52A 0.9700
C52 H52B 0.9700
C62 C72 1.558(18)
C62 H62A 0.9700
C62 H62B 0.9700
C72 H72A 0.9608
C72 H72B 0.9608
C72 H72C 0.9608
C82 C92 1.534(14)
C82 H82A 0.9700
C82 H82B 0.9700
C92 C102 1.426(15)
C92 H92A 0.9700
C92 H92B 0.9700
C102 C112 1.646(15)
C102 H10C 0.9700
C102 H10D 0.9700
C112 H11D 0.9600
C112 H11E 0.9600
C112 H11F 0.9600
